data_7213883
loop_
_publ_author_name
'Shi, Zhi-Qiang'
'Li, Yi-Zhi'
'Guo, Zi-Jian'
'Zheng, He-Gen'

_publ_section_title
;
 Syntheses, structures, and photoluminescent properties of a series of
 metal--organic frameworks constructed by
 5,5&#x2032;-bis(1H-imidazol-1-yl)-2,2&#x2032;-bithiophene and various
 carboxylate ligands
;
_journal_issue 5
_journal_name_full CrystEngComm
_journal_page_first 900
_journal_paper_doi 10.1039/c3ce41966e
_journal_volume 16
_journal_year 2014
_chemical_formula_moiety 'C31 H18 Co F6 N4 O4 S2'
_chemical_formula_sum 'C31 H18 Co F6 N4 O4 S2'
_chemical_formula_weight 747.54
_chemical_name_systematic
; 
 ? 
;
_space_group_IT_number 2
_symmetry_cell_setting triclinic
_symmetry_space_group_name_Hall '-P 1'
_symmetry_space_group_name_H-M 'P -1'
_atom_sites_solution_hydrogens geom
_atom_sites_solution_primary direct
_atom_sites_solution_secondary difmap
_audit_creation_method SHELXL-97
_cell_angle_alpha 94.4540(10)
_cell_angle_beta 98.6490(10)
_cell_angle_gamma 91.2890(10)
_cell_formula_units_Z 2
_cell_length_a 10.2077(6)
_cell_length_b 10.5027(6)
_cell_length_c 14.5086(9)
_cell_measurement_reflns_used 3424
_cell_measurement_temperature 296(2)
_cell_measurement_theta_max 27.11
_cell_measurement_theta_min 2.32
_cell_volume 1532.19(16)
_computing_cell_refinement 'Bruker SMART'
_computing_data_collection 'Bruker SMART'
_computing_data_reduction 'Bruker SAINT'
_computing_molecular_graphics 'Bruker SHELXTL'
_computing_publication_material 'Bruker SHELXTL'
_computing_structure_refinement 'SHELXL-97 (Sheldrick, 1997)'
_computing_structure_solution 'SHELXS-97 (Sheldrick, 1990)'
_diffrn_ambient_temperature 296(2)
_diffrn_measured_fraction_theta_full 0.994
_diffrn_measured_fraction_theta_max 0.994
_diffrn_measurement_device_type 'CCD area detector'
_diffrn_measurement_method 'phi and omega scans'
_diffrn_radiation_monochromator graphite
_diffrn_radiation_source 'fine-focus sealed tube'
_diffrn_radiation_type MoK\a
_diffrn_radiation_wavelength 0.71073
_diffrn_reflns_av_R_equivalents 0.0940
_diffrn_reflns_av_sigmaI/netI 0.0850
_diffrn_reflns_limit_h_max 13
_diffrn_reflns_limit_h_min -13
_diffrn_reflns_limit_k_max 13
_diffrn_reflns_limit_k_min -13
_diffrn_reflns_limit_l_max 18
_diffrn_reflns_limit_l_min -13
_diffrn_reflns_number 10228
_diffrn_reflns_theta_full 27.10
_diffrn_reflns_theta_max 27.10
_diffrn_reflns_theta_min 1.42
_exptl_absorpt_coefficient_mu 0.778
_exptl_absorpt_correction_T_max 0.8922
_exptl_absorpt_correction_T_min 0.8002
_exptl_absorpt_correction_type multi-scan
_exptl_absorpt_process_details sadabs
_exptl_crystal_colour purple
_exptl_crystal_density_diffrn 1.620
_exptl_crystal_density_method 'not measured'
_exptl_crystal_description block
_exptl_crystal_F_000 754
_exptl_crystal_size_max 0.30
_exptl_crystal_size_mid 0.25
_exptl_crystal_size_min 0.15
_refine_diff_density_max 1.522
_refine_diff_density_min -0.679
_refine_diff_density_rms 0.082
_refine_ls_extinction_method none
_refine_ls_goodness_of_fit_ref 1.050
_refine_ls_hydrogen_treatment constr
_refine_ls_matrix_type full
_refine_ls_number_parameters 515
_refine_ls_number_reflns 6723
_refine_ls_number_restraints 0
_refine_ls_restrained_S_all 1.027
_refine_ls_R_factor_all 0.0699
_refine_ls_R_factor_gt 0.0531
_refine_ls_shift/su_max 0.001
_refine_ls_shift/su_mean 0.000
_refine_ls_structure_factor_coef Fsqd
_refine_ls_weighting_details 'calc w=1/[\s^2^(Fo^2^)+(0.0688P)^2^+0.0369P] where P=(Fo^2^+2Fc^2^)/3'
_refine_ls_weighting_scheme calc
_refine_ls_wR_factor_gt 0.1497
_refine_ls_wR_factor_ref 0.1569
_reflns_number_gt 4735
_reflns_number_total 6723
_reflns_threshold_expression >2sigma(I)
_cod_data_source_file c3ce41966e.txt
_cod_data_source_block 1
_cod_depositor_comments
;
The following automatic conversions were performed:

'_symmetry_cell_setting' value 'Triclinic' changed to 'triclinic'
according to
/usr/data/users/saulius/automatic-downloads/current/RSC/lib/dictionaries/cif_core.dic
dictionary named 'cif_core.dic' version 2.4.2 from 2011-04-26.

Automatic conversion script
Id: cif_fix_values 2281 2013-09-26 08:29:07Z andrius 
;
_cod_database_code 7213883

loop_
_symmetry_equiv_pos_as_xyz
'x, y, z'
'-x, -y, -z'

loop_
_atom_site_label
_atom_site_type_symbol
_atom_site_fract_x
_atom_site_fract_y
_atom_site_fract_z
_atom_site_U_iso_or_equiv
_atom_site_adp_type
_atom_site_occupancy
_atom_site_symmetry_multiplicity
_atom_site_calc_flag
_atom_site_refinement_flags
_atom_site_disorder_assembly
_atom_site_disorder_group
Co1 Co 0.92179(4) 0.60125(4) 0.18701(3) 0.04227(15) Uani 1 1 d . . 1
F1 F 0.4659(2) 0.52748(19) 0.61572(17) 0.0638(6) Uani 1 1 d . A 1
F2 F 0.37086(19) 0.6608(2) 0.52495(15) 0.0650(6) Uani 1 1 d . A 1
F3 F 0.3227(2) 0.6563(2) 0.66260(18) 0.0720(7) Uani 1 1 d . A 1
F4 F 0.39088(19) 0.9044(2) 0.58773(15) 0.0607(6) Uani 1 1 d . A 1
F5 F 0.4207(2) 0.8922(2) 0.73591(16) 0.0678(6) Uani 1 1 d . A 1
F6 F 0.5747(2) 0.96910(19) 0.66975(17) 0.0650(6) Uani 1 1 d . A 1
N1 N 1.1169(2) 0.6626(3) 0.21018(19) 0.0443(6) Uani 1 1 d . . 1
N2 N 1.3044(2) 0.7469(3) 0.1818(2) 0.0451(6) Uani 1 1 d . . 1
N3 N 0.9028(3) 0.4083(3) 0.1900(2) 0.0489(7) Uani 1 1 d . . 1
N4 N 0.9123(3) 0.2198(3) 0.2448(2) 0.0494(7) Uani 1 1 d . . 1
O1 O 0.9571(2) 0.5935(2) 0.36222(17) 0.0529(6) Uani 1 1 d . B 1
O2 O 0.8059(2) 0.6892(2) 0.26870(17) 0.0533(6) Uani 1 1 d . . 1
O3 O 0.8409(8) 0.6107(8) 1.0604(5) 0.0600(17) Uani 0.50 1 d PDU . 1
O4 O 0.9177(5) 0.8114(6) 1.0529(3) 0.0693(16) Uani 0.50 1 d PDU . 1
O3' O 0.8874(8) 0.6631(10) 1.0532(6) 0.076(3) Uani 0.50 1 d PD . 2
O4' O 0.7120(7) 0.5538(7) 1.0675(4) 0.087(2) Uani 0.50 1 d PD . 2
S1 S 1.33586(7) 0.92827(9) 0.06396(6) 0.0479(2) Uani 1 1 d . . .
S2 S 0.93569(9) 0.16341(9) 0.42394(7) 0.0511(2) Uani 1 1 d . . .
C1 C 0.8531(3) 0.6550(3) 0.3490(2) 0.0438(7) Uani 1 1 d . . .
C2 C 0.7794(3) 0.6860(3) 0.4285(2) 0.0360(6) Uani 1 1 d . B .
C3 C 0.6888(3) 0.7826(3) 0.4252(2) 0.0451(8) Uani 1 1 d . . .
H3 H 0.6769 0.8314 0.3740 0.054 Uiso 1 1 calc R B .
C4 C 0.6166(3) 0.8069(3) 0.4967(2) 0.0439(7) Uani 1 1 d . B .
H4 H 0.5576 0.8732 0.4936 0.053 Uiso 1 1 calc R . .
C5 C 0.6297(3) 0.7347(3) 0.5734(2) 0.0323(6) Uani 1 1 d . . .
C6 C 0.7227(3) 0.6386(3) 0.5771(2) 0.0364(6) Uani 1 1 d . B .
H6 H 0.7346 0.5897 0.6284 0.044 Uiso 1 1 calc R . .
C7 C 0.7968(3) 0.6151(3) 0.5061(2) 0.0376(7) Uani 1 1 d . . .
H7 H 0.8588 0.5514 0.5101 0.045 Uiso 1 1 calc R B .
C8 C 0.5384(3) 0.7434(3) 0.6483(2) 0.0355(6) Uani 1 1 d U . .
C9 C 0.6260(16) 0.724(2) 0.7422(16) 0.042(3) Uani 0.50 1 d PU . 1
C10 C 0.5878(8) 0.6477(12) 0.8089(9) 0.053(2) Uani 0.50 1 d PU . 1
H10 H 0.5085 0.6000 0.7946 0.064 Uiso 0.50 1 calc PR . 1
C11 C 0.6664(9) 0.6408(9) 0.8983(6) 0.0486(18) Uani 0.50 1 d PU . 1
H11 H 0.6414 0.5851 0.9399 0.058 Uiso 0.50 1 calc PR . 1
C12 C 0.7780(8) 0.7162(9) 0.9221(6) 0.0434(15) Uani 0.50 1 d PDU . 1
C13 C 0.8167(7) 0.7959(8) 0.8585(5) 0.0416(14) Uani 0.50 1 d PU . 1
H13 H 0.8933 0.8471 0.8753 0.050 Uiso 0.50 1 calc PR . 1
C14 C 0.7427(11) 0.8009(9) 0.7692(7) 0.0419(18) Uani 0.50 1 d PU . 1
H14 H 0.7705 0.8552 0.7278 0.050 Uiso 0.50 1 calc PR . 1
C15 C 0.8515(8) 0.7172(9) 1.0179(5) 0.0553(19) Uani 0.50 1 d PDU . 1
C16 C 0.4238(3) 0.6471(3) 0.6130(3) 0.0484(8) Uani 1 1 d . . .
C17 C 0.4811(3) 0.8783(3) 0.6602(2) 0.0445(7) Uani 1 1 d . . .
C18 C 1.2108(3) 0.6585(3) 0.2875(2) 0.0475(8) Uani 1 1 d . . .
H18 H 1.1969 0.6254 0.3430 0.057 Uiso 1 1 calc R . 1
C19 C 1.3273(3) 0.7098(3) 0.2714(3) 0.0525(9) Uani 1 1 d . . .
H19 H 1.4067 0.7182 0.3126 0.063 Uiso 1 1 calc R C 1
C20 C 1.1761(3) 0.7160(4) 0.1484(2) 0.0503(8) Uani 1 1 d . . .
H20 H 1.1349 0.7308 0.0887 0.060 Uiso 1 1 calc R . 1
C21 C 1.3946(3) 0.8108(3) 0.1341(2) 0.0440(7) Uani 1 1 d . . .
C22 C 1.5245(3) 0.7968(4) 0.1381(3) 0.0557(9) Uani 1 1 d . . .
H22 H 1.5730 0.7399 0.1746 0.067 Uiso 1 1 calc R . .
C23 C 1.5801(3) 0.8788(4) 0.0801(3) 0.0566(9) Uani 1 1 d . . .
H23 H 1.6696 0.8807 0.0744 0.068 Uiso 1 1 calc R . .
C24 C 1.4911(3) 0.9541(3) 0.0336(2) 0.0431(7) Uani 1 1 d . . .
C25 C 0.9490(3) 0.3434(3) 0.2600(3) 0.0471(8) Uani 1 1 d . . .
H25 H 1.0015 0.3791 0.3143 0.057 Uiso 1 1 calc R . 1
C26 C 0.8361(4) 0.2039(4) 0.1576(3) 0.0687(11) Uani 1 1 d . . .
H26 H 0.7957 0.1284 0.1278 0.082 Uiso 1 1 calc R . 1
C27 C 0.8322(4) 0.3194(4) 0.1248(3) 0.0637(10) Uani 1 1 d . . .
H27 H 0.7884 0.3374 0.0665 0.076 Uiso 1 1 calc R D 1
C28 C 0.9443(3) 0.1254(3) 0.3083(3) 0.0498(8) Uani 1 1 d . . .
C29 C 0.9838(4) 0.0062(4) 0.2903(3) 0.0684(11) Uani 1 1 d . . .
H29 H 0.9923 -0.0300 0.2310 0.082 Uiso 1 1 calc R . .
C30 C 1.0107(5) -0.0570(4) 0.3731(3) 0.0679(11) Uani 1 1 d . . .
H30 H 1.0396 -0.1403 0.3740 0.081 Uiso 1 1 calc R . .
C31 C 0.9907(3) 0.0145(3) 0.4513(3) 0.0492(8) Uani 1 1 d . . .
C9' C 0.5995(13) 0.7108(19) 0.7481(14) 0.035(2) Uani 0.50 1 d PU . 2
C10' C 0.5362(8) 0.6325(11) 0.8015(8) 0.0477(18) Uani 0.50 1 d PU . 2
H10' H 0.4519 0.5979 0.7785 0.057 Uiso 0.50 1 calc PR . 2
C11' C 0.5982(9) 0.6056(9) 0.8890(5) 0.0570(17) Uani 0.50 1 d PU . 2
H11' H 0.5555 0.5542 0.9255 0.068 Uiso 0.50 1 calc PR . 2
C12' C 0.7264(11) 0.6570(12) 0.9221(6) 0.055(2) Uani 0.50 1 d PU . 2
C13' C 0.7863(8) 0.7296(10) 0.8709(7) 0.0533(17) Uani 0.50 1 d PU . 2
H13' H 0.8708 0.7636 0.8940 0.064 Uiso 0.50 1 calc PR . 2
C14' C 0.7255(11) 0.7571(10) 0.7818(7) 0.046(2) Uani 0.50 1 d PU . 2
H14' H 0.7706 0.8068 0.7456 0.056 Uiso 0.50 1 calc PR . 2
C15' C 0.7786(8) 0.6196(9) 1.0218(6) 0.0589(18) Uani 0.50 1 d PDU . 2

loop_
_atom_site_aniso_label
_atom_site_aniso_U_11
_atom_site_aniso_U_22
_atom_site_aniso_U_33
_atom_site_aniso_U_23
_atom_site_aniso_U_13
_atom_site_aniso_U_12
Co1 0.0409(3) 0.0548(3) 0.0337(2) 0.0125(2) 0.00868(18) 0.00726(19)
F1 0.0697(13) 0.0408(11) 0.0825(16) 0.0007(10) 0.0204(11) -0.0086(10)
F2 0.0537(12) 0.0820(16) 0.0527(13) -0.0017(11) -0.0077(10) -0.0113(10)
F3 0.0530(12) 0.0828(17) 0.0856(17) 0.0026(13) 0.0321(12) -0.0091(11)
F4 0.0602(12) 0.0622(13) 0.0625(14) 0.0179(11) 0.0081(10) 0.0267(10)
F5 0.0861(15) 0.0652(14) 0.0608(14) 0.0042(11) 0.0362(12) 0.0274(12)
F6 0.0748(14) 0.0407(11) 0.0796(16) -0.0079(10) 0.0191(12) -0.0014(10)
N1 0.0422(14) 0.0506(16) 0.0414(15) 0.0081(12) 0.0082(12) 0.0029(12)
N2 0.0414(14) 0.0521(17) 0.0426(15) 0.0070(13) 0.0071(12) 0.0015(12)
N3 0.0462(15) 0.0548(18) 0.0449(16) 0.0103(14) 0.0017(13) 0.0010(13)
N4 0.0548(16) 0.0494(17) 0.0421(16) 0.0023(13) 0.0030(13) -0.0072(13)
O1 0.0474(13) 0.0650(16) 0.0500(14) 0.0047(12) 0.0180(11) 0.0114(11)
O2 0.0572(14) 0.0677(16) 0.0387(13) 0.0109(11) 0.0143(11) 0.0117(11)
O3 0.050(4) 0.106(5) 0.024(3) 0.019(3) -0.002(3) 0.023(3)
O4 0.055(3) 0.111(5) 0.034(3) -0.011(3) -0.016(2) 0.029(3)
O3' 0.059(5) 0.119(8) 0.049(4) -0.004(5) 0.008(4) -0.006(4)
O4' 0.112(5) 0.098(5) 0.053(4) 0.021(3) 0.005(3) 0.023(4)
S1 0.0368(4) 0.0608(5) 0.0480(5) 0.0115(4) 0.0085(3) 0.0029(4)
S2 0.0559(5) 0.0462(5) 0.0497(5) 0.0027(4) 0.0037(4) 0.0043(4)
C1 0.0453(17) 0.0474(19) 0.0396(18) 0.0020(14) 0.0112(14) -0.0057(14)
C2 0.0377(15) 0.0356(16) 0.0335(16) -0.0013(12) 0.0049(12) -0.0061(12)
C3 0.0558(19) 0.0469(19) 0.0355(17) 0.0137(14) 0.0104(14) 0.0092(15)
C4 0.0506(18) 0.0432(18) 0.0418(18) 0.0136(14) 0.0125(14) 0.0158(14)
C5 0.0361(14) 0.0315(15) 0.0294(14) 0.0029(11) 0.0050(11) 0.0017(11)
C6 0.0410(15) 0.0378(16) 0.0297(15) 0.0048(12) 0.0024(12) 0.0042(12)
C7 0.0367(15) 0.0370(16) 0.0376(16) 0.0013(13) 0.0016(12) 0.0050(12)
C8 0.0403(15) 0.0345(15) 0.0312(15) 0.0025(12) 0.0038(12) 0.0027(12)
C9 0.044(5) 0.054(4) 0.033(4) 0.010(3) 0.016(4) 0.008(4)
C10 0.042(4) 0.072(4) 0.044(4) 0.009(3) 0.004(4) -0.006(4)
C11 0.036(4) 0.069(4) 0.043(4) 0.018(3) 0.009(3) -0.012(4)
C12 0.038(3) 0.060(4) 0.033(3) 0.011(3) 0.008(3) 0.003(3)
C13 0.039(3) 0.057(4) 0.030(3) 0.012(3) 0.006(2) 0.004(3)
C14 0.042(4) 0.058(4) 0.027(3) 0.008(3) 0.005(3) 0.000(3)
C15 0.047(4) 0.089(5) 0.031(3) 0.011(3) 0.003(3) 0.033(4)
C16 0.0435(17) 0.052(2) 0.051(2) 0.0059(16) 0.0104(15) -0.0019(15)
C17 0.0482(18) 0.0423(18) 0.0445(19) 0.0014(14) 0.0124(15) 0.0100(14)
C18 0.0518(18) 0.048(2) 0.0437(19) 0.0155(15) 0.0046(15) 0.0031(15)
C19 0.0473(18) 0.061(2) 0.048(2) 0.0142(17) -0.0025(15) 0.0011(16)
C20 0.0423(17) 0.071(2) 0.0382(18) 0.0089(17) 0.0051(14) -0.0018(16)
C21 0.0411(16) 0.0491(19) 0.0419(18) 0.0015(15) 0.0075(14) 0.0005(14)
C22 0.0471(18) 0.058(2) 0.066(2) 0.0137(19) 0.0134(17) 0.0099(16)
C23 0.0406(17) 0.062(2) 0.071(3) 0.0098(19) 0.0180(17) 0.0046(16)
C24 0.0387(16) 0.0473(19) 0.0443(18) -0.0027(14) 0.0128(14) -0.0002(14)
C25 0.0420(17) 0.0466(19) 0.050(2) 0.0041(15) -0.0024(15) -0.0030(14)
C26 0.086(3) 0.064(3) 0.049(2) -0.0058(19) -0.006(2) -0.015(2)
C27 0.077(3) 0.070(3) 0.038(2) -0.0006(18) -0.0049(18) -0.002(2)
C28 0.0537(19) 0.045(2) 0.049(2) 0.0022(16) 0.0067(16) -0.0101(15)
C29 0.110(3) 0.041(2) 0.057(2) -0.0027(17) 0.024(2) -0.002(2)
C30 0.105(3) 0.036(2) 0.064(3) 0.0035(18) 0.020(2) 0.001(2)
C31 0.0489(18) 0.0369(18) 0.062(2) 0.0053(15) 0.0093(16) -0.0101(14)
C9' 0.030(4) 0.054(5) 0.024(4) 0.007(3) 0.011(4) 0.014(4)
C10' 0.046(4) 0.066(4) 0.033(3) 0.019(3) 0.003(4) 0.006(4)
C11' 0.062(4) 0.077(4) 0.034(3) 0.016(3) 0.005(3) 0.011(3)
C12' 0.042(4) 0.082(4) 0.040(4) 0.001(4) 0.000(3) 0.020(4)
C13' 0.041(3) 0.083(4) 0.037(3) 0.007(4) 0.004(3) 0.012(3)
C14' 0.041(4) 0.070(5) 0.031(4) 0.005(4) 0.010(3) 0.004(4)
C15' 0.054(4) 0.082(4) 0.043(4) 0.006(4) 0.011(3) 0.018(4)

loop_
_atom_type_symbol
_atom_type_description
_atom_type_scat_dispersion_real
_atom_type_scat_dispersion_imag
_atom_type_scat_source
C C 0.0033 0.0016 'International Tables Vol C Tables 4.2.6.8 and 6.1.1.4'
H H 0.0000 0.0000 'International Tables Vol C Tables 4.2.6.8 and 6.1.1.4'
N N 0.0061 0.0033 'International Tables Vol C Tables 4.2.6.8 and 6.1.1.4'
O O 0.0106 0.0060 'International Tables Vol C Tables 4.2.6.8 and 6.1.1.4'
F F 0.0171 0.0103 'International Tables Vol C Tables 4.2.6.8 and 6.1.1.4'
S S 0.1246 0.1234 'International Tables Vol C Tables 4.2.6.8 and 6.1.1.4'
Co Co 0.3494 0.9721 'International Tables Vol C Tables 4.2.6.8 and 6.1.1.4'

loop_
_geom_angle_atom_site_label_1
_geom_angle_atom_site_label_2
_geom_angle_atom_site_label_3
_geom_angle
_geom_angle_site_symmetry_1
_geom_angle_site_symmetry_3
O3 Co1 O2 107.6(2) 1_554 .
O3 Co1 N3 97.3(3) 1_554 .
O2 Co1 N3 110.46(11) . .
O3 Co1 N1 112.7(3) 1_554 .
O2 Co1 N1 115.64(11) . .
N3 Co1 N1 111.61(11) . .
C20 N1 C18 105.8(3) . .
C20 N1 Co1 124.0(2) . .
C18 N1 Co1 130.2(2) . .
C20 N2 C19 106.5(3) . .
C20 N2 C21 125.9(3) . .
C19 N2 C21 127.5(3) . .
C25 N3 C27 105.0(3) . .
C25 N3 Co1 125.5(2) . .
C27 N3 Co1 129.4(2) . .
C25 N4 C26 107.0(3) . .
C25 N4 C28 125.6(3) . .
C26 N4 C28 127.4(3) . .
C1 O2 Co1 102.1(2) . .
C15 O3 Co1 120.7(7) . 1_556
C21 S1 C24 91.14(15) . .
C28 S2 C31 90.76(18) . .
O1 C1 O2 122.0(3) . .
O1 C1 C2 119.4(3) . .
O2 C1 C2 118.5(3) . .
C3 C2 C7 118.8(3) . .
C3 C2 C1 120.9(3) . .
C7 C2 C1 120.3(3) . .
C4 C3 C2 120.7(3) . .
C4 C3 H3 119.6 . .
C2 C3 H3 119.6 . .
C3 C4 C5 121.4(3) . .
C3 C4 H4 119.3 . .
C5 C4 H4 119.3 . .
C4 C5 C6 117.7(3) . .
C4 C5 C8 124.0(3) . .
C6 C5 C8 117.9(2) . .
C7 C6 C5 121.0(3) . .
C7 C6 H6 119.5 . .
C5 C6 H6 119.5 . .
C6 C7 C2 120.4(3) . .
C6 C7 H7 119.8 . .
C2 C7 H7 119.8 . .
C9' C8 C16 107.5(6) . .
C9' C8 C5 116.7(6) . .
C16 C8 C5 105.7(3) . .
C9' C8 C17 106.0(8) . .
C16 C8 C17 108.6(2) . .
C5 C8 C17 112.0(2) . .
C16 C8 C9 118.1(7) . .
C5 C8 C9 106.6(7) . .
C17 C8 C9 106.0(9) . .
C10 C9 C14 116.8(16) . .
C10 C9 C8 123.8(12) . .
C14 C9 C8 118.6(14) . .
C9 C10 C11 122.2(10) . .
C9 C10 H10 118.9 . .
C11 C10 H10 118.9 . .
C12 C11 C10 119.4(8) . .
C12 C11 H11 120.3 . .
C10 C11 H11 120.3 . .
C11 C12 C13 119.8(7) . .
C11 C12 C15 118.8(8) . .
C13 C12 C15 121.2(8) . .
C12 C13 C14 121.5(7) . .
C12 C13 H13 119.3 . .
C14 C13 H13 119.3 . .
C13 C14 C9 120.2(11) . .
C13 C14 H14 119.9 . .
C9 C14 H14 119.9 . .
O4 C15 O3 124.0(8) . .
O4 C15 C12 120.1(8) . .
O3 C15 C12 116.0(8) . .
F2 C16 F1 106.9(3) . .
F2 C16 F3 105.6(3) . .
F1 C16 F3 107.4(3) . .
F2 C16 C8 112.3(3) . .
F1 C16 C8 110.5(3) . .
F3 C16 C8 113.8(3) . .
F6 C17 F5 107.0(3) . .
F6 C17 F4 106.6(3) . .
F5 C17 F4 106.1(3) . .
F6 C17 C8 111.7(3) . .
F5 C17 C8 111.7(3) . .
F4 C17 C8 113.3(3) . .
C19 C18 N1 109.9(3) . .
C19 C18 H18 125.0 . .
N1 C18 H18 125.0 . .
C18 C19 N2 106.1(3) . .
C18 C19 H19 127.0 . .
N2 C19 H19 127.0 . .
N1 C20 N2 111.7(3) . .
N1 C20 H20 124.1 . .
N2 C20 H20 124.1 . .
C22 C21 N2 128.8(3) . .
C22 C21 S1 112.7(3) . .
N2 C21 S1 118.4(2) . .
C21 C22 C23 111.8(3) . .
C21 C22 H22 124.1 . .
C23 C22 H22 124.1 . .
C24 C23 C22 114.0(3) . .
C24 C23 H23 123.0 . .
C22 C23 H23 123.0 . .
C23 C24 C24 130.2(4) . 2_875
C23 C24 S1 110.2(2) . .
C24 C24 S1 119.7(3) 2_875 .
N3 C25 N4 112.1(3) . .
N3 C25 H25 124.0 . .
N4 C25 H25 124.0 . .
C27 C26 N4 105.8(3) . .
C27 C26 H26 127.1 . .
N4 C26 H26 127.1 . .
C26 C27 N3 110.2(3) . .
C26 C27 H27 124.9 . .
N3 C27 H27 124.9 . .
C29 C28 N4 128.3(4) . .
C29 C28 S2 113.5(3) . .
N4 C28 S2 118.2(3) . .
C28 C29 C30 111.1(4) . .
C28 C29 H29 124.4 . .
C30 C29 H29 124.4 . .
C31 C30 C29 114.0(4) . .
C31 C30 H30 123.0 . .
C29 C30 H30 123.0 . .
C30 C31 C31 130.7(4) . 2_756
C30 C31 S2 110.6(3) . .
C31 C31 S2 118.7(4) 2_756 .
C14' C9' C10' 119.1(14) . .
C14' C9' C8 117.4(12) . .
C10' C9' C8 123.5(11) . .
C11' C10' C9' 120.2(10) . .
C11' C10' H10' 119.9 . .
C9' C10' H10' 119.9 . .
C10' C11' C12' 119.1(8) . .
C10' C11' H11' 120.4 . .
C12' C11' H11' 120.4 . .
C13' C12' C11' 120.5(8) . .
C13' C12' C15' 127.6(10) . .
C11' C12' C15' 112.0(9) . .
C12' C13' C14' 121.2(9) . .
C12' C13' H13' 119.4 . .
C14' C13' H13' 119.4 . .
C9' C14' C13' 119.9(11) . .
C9' C14' H14' 120.0 . .
C13' C14' H14' 120.0 . .
O3' C15' O4' 122.5(10) . .
O3' C15' C12' 114.1(9) . .
O4' C15' C12' 123.3(9) . .

loop_
_geom_bond_atom_site_label_1
_geom_bond_atom_site_label_2
_geom_bond_distance
_geom_bond_site_symmetry_2
Co1 O3 1.908(7) 1_554
Co1 O2 1.989(2) .
Co1 N3 2.036(3) .
Co1 N1 2.049(3) .
F1 C16 1.339(4) .
F2 C16 1.330(4) .
F3 C16 1.344(4) .
F4 C17 1.339(4) .
F5 C17 1.339(4) .
F6 C17 1.319(4) .
N1 C20 1.308(4) .
N1 C18 1.366(4) .
N2 C20 1.350(4) .
N2 C19 1.374(4) .
N2 C21 1.419(4) .
N3 C25 1.303(4) .
N3 C27 1.383(5) .
N4 C25 1.335(4) .
N4 C26 1.378(5) .
N4 C28 1.416(4) .
O1 C1 1.253(4) .
O2 C1 1.274(4) .
O3 C15 1.328(11) .
O3 Co1 1.908(7) 1_556
O4 C15 1.218(10) .
O3' C15' 1.201(10) .
O4' C15' 1.251(9) .
S1 C21 1.721(3) .
S1 C24 1.729(3) .
S2 C28 1.710(4) .
S2 C31 1.728(3) .
C1 C2 1.489(4) .
C2 C3 1.387(4) .
C2 C7 1.389(4) .
C3 C4 1.371(4) .
C3 H3 0.9300 .
C4 C5 1.387(4) .
C4 H4 0.9300 .
C5 C6 1.399(4) .
C5 C8 1.532(4) .
C6 C7 1.378(4) .
C6 H6 0.9300 .
C7 H7 0.9300 .
C8 C9' 1.56(2) .
C8 C16 1.530(4) .
C8 C17 1.553(4) .
C8 C9 1.54(2) .
C9 C10 1.39(2) .
C9 C14 1.413(19) .
C10 C11 1.428(15) .
C10 H10 0.9300 .
C11 C12 1.358(11) .
C11 H11 0.9300 .
C12 C13 1.387(10) .
C12 C15 1.475(10) .
C13 C14 1.403(12) .
C13 H13 0.9300 .
C14 H14 0.9300 .
C18 C19 1.353(5) .
C18 H18 0.9300 .
C19 H19 0.9300 .
C20 H20 0.9300 .
C21 C22 1.331(4) .
C22 C23 1.416(5) .
C22 H22 0.9300 .
C23 C24 1.355(5) .
C23 H23 0.9300 .
C24 C24 1.450(6) 2_875
C25 H25 0.9300 .
C26 C27 1.336(6) .
C26 H26 0.9300 .
C27 H27 0.9300 .
C28 C29 1.342(5) .
C29 C30 1.412(6) .
C29 H29 0.9300 .
C30 C31 1.355(5) .
C30 H30 0.9300 .
C31 C31 1.454(7) 2_756
C9' C14' 1.369(18) .
C9' C10' 1.386(19) .
C10' C11' 1.384(12) .
C10' H10' 0.9300 .
C11' C12' 1.405(13) .
C11' H11' 0.9300 .
C12' C13' 1.308(15) .
C12' C15' 1.548(13) .
C13' C14' 1.402(14) .
C13' H13' 0.9300 .
C14' H14' 0.9300 .

loop_
_geom_torsion_atom_site_label_1
_geom_torsion_atom_site_label_2
_geom_torsion_atom_site_label_3
_geom_torsion_atom_site_label_4
_geom_torsion
_geom_torsion_site_symmetry_1
_geom_torsion_site_symmetry_4
O3 Co1 N1 C20 7.3(4) 1_554 .
O2 Co1 N1 C20 -117.0(3) . .
N3 Co1 N1 C20 115.6(3) . .
O3 Co1 N1 C18 -172.6(4) 1_554 .
O2 Co1 N1 C18 63.1(3) . .
N3 Co1 N1 C18 -64.3(3) . .
O3 Co1 N3 C25 175.8(4) 1_554 .
O2 Co1 N3 C25 -72.3(3) . .
N1 Co1 N3 C25 57.8(3) . .
O3 Co1 N3 C27 -9.7(4) 1_554 .
O2 Co1 N3 C27 102.1(3) . .
N1 Co1 N3 C27 -127.8(3) . .
O3 Co1 O2 C1 167.3(3) 1_554 .
N3 Co1 O2 C1 62.1(2) . .
N1 Co1 O2 C1 -65.8(2) . .
Co1 O2 C1 O1 7.1(4) . .
Co1 O2 C1 C2 -170.9(2) . .
O1 C1 C2 C3 161.1(3) . .
O2 C1 C2 C3 -20.8(4) . .
O1 C1 C2 C7 -21.2(4) . .
O2 C1 C2 C7 156.8(3) . .
C7 C2 C3 C4 -0.7(5) . .
C1 C2 C3 C4 177.0(3) . .
C2 C3 C4 C5 -1.2(5) . .
C3 C4 C5 C6 2.1(5) . .
C3 C4 C5 C8 -170.6(3) . .
C4 C5 C6 C7 -1.1(4) . .
C8 C5 C6 C7 172.0(3) . .
C5 C6 C7 C2 -0.7(4) . .
C3 C2 C7 C6 1.6(4) . .
C1 C2 C7 C6 -176.0(3) . .
C4 C5 C8 C9' -151.7(9) . .
C6 C5 C8 C9' 35.6(9) . .
C4 C5 C8 C16 88.9(3) . .
C6 C5 C8 C16 -83.8(3) . .
C4 C5 C8 C17 -29.2(4) . .
C6 C5 C8 C17 158.1(3) . .
C4 C5 C8 C9 -144.7(9) . .
C6 C5 C8 C9 42.6(9) . .
C9' C8 C9 C10 12(6) . .
C16 C8 C9 C10 -19(2) . .
C5 C8 C9 C10 -137.1(15) . .
C17 C8 C9 C10 103.4(17) . .
C9' C8 C9 C14 -158(9) . .
C16 C8 C9 C14 171.4(11) . .
C5 C8 C9 C14 52.8(17) . .
C17 C8 C9 C14 -66.7(16) . .
C14 C9 C10 C11 -4(2) . .
C8 C9 C10 C11 -174.3(13) . .
C9 C10 C11 C12 4.2(18) . .
C10 C11 C12 C13 -2.0(14) . .
C10 C11 C12 C15 174.3(9) . .
C11 C12 C13 C14 0.1(13) . .
C15 C12 C13 C14 -176.1(8) . .
C12 C13 C14 C9 -0.1(17) . .
C10 C9 C14 C13 2(2) . .
C8 C9 C14 C13 172.8(11) . .
Co1 O3 C15 O4 4.4(12) 1_556 .
Co1 O3 C15 C12 -176.3(6) 1_556 .
C11 C12 C15 O4 -152.6(9) . .
C13 C12 C15 O4 23.7(12) . .
C11 C12 C15 O3 28.1(11) . .
C13 C12 C15 O3 -155.6(8) . .
C9' C8 C16 F2 -175.3(7) . .
C5 C8 C16 F2 -49.9(3) . .
C17 C8 C16 F2 70.4(3) . .
C9 C8 C16 F2 -168.9(9) . .
C9' C8 C16 F1 -56.0(8) . .
C5 C8 C16 F1 69.3(3) . .
C17 C8 C16 F1 -170.3(3) . .
C9 C8 C16 F1 -49.7(10) . .
C9' C8 C16 F3 64.8(8) . .
C5 C8 C16 F3 -169.8(3) . .
C17 C8 C16 F3 -49.5(4) . .
C9 C8 C16 F3 71.2(9) . .
C9' C8 C17 F6 79.0(6) . .
C16 C8 C17 F6 -165.7(3) . .
C5 C8 C17 F6 -49.4(3) . .
C9 C8 C17 F6 66.4(7) . .
C9' C8 C17 F5 -40.8(6) . .
C16 C8 C17 F5 74.5(3) . .
C5 C8 C17 F5 -169.2(2) . .
C9 C8 C17 F5 -53.3(7) . .
C9' C8 C17 F4 -160.6(6) . .
C16 C8 C17 F4 -45.3(4) . .
C5 C8 C17 F4 71.0(3) . .
C9 C8 C17 F4 -173.1(6) . .
C20 N1 C18 C19 -0.1(4) . .
Co1 N1 C18 C19 179.8(3) . .
N1 C18 C19 N2 0.2(4) . .
C20 N2 C19 C18 -0.2(4) . .
C21 N2 C19 C18 177.1(3) . .
C18 N1 C20 N2 0.0(4) . .
Co1 N1 C20 N2 -179.9(2) . .
C19 N2 C20 N1 0.1(4) . .
C21 N2 C20 N1 -177.2(3) . .
C20 N2 C21 C22 -146.7(4) . .
C19 N2 C21 C22 36.5(6) . .
C20 N2 C21 S1 36.3(5) . .
C19 N2 C21 S1 -140.5(3) . .
C24 S1 C21 C22 3.1(3) . .
C24 S1 C21 N2 -179.4(3) . .
N2 C21 C22 C23 -179.7(3) . .
S1 C21 C22 C23 -2.6(4) . .
C21 C22 C23 C24 0.4(5) . .
C22 C23 C24 C24 -177.7(4) . 2_875
C22 C23 C24 S1 1.9(4) . .
C21 S1 C24 C23 -2.8(3) . .
C21 S1 C24 C24 176.9(4) . 2_875
C27 N3 C25 N4 -0.6(4) . .
Co1 N3 C25 N4 175.0(2) . .
C26 N4 C25 N3 0.0(4) . .
C28 N4 C25 N3 -178.6(3) . .
C25 N4 C26 C27 0.5(5) . .
C28 N4 C26 C27 179.2(4) . .
N4 C26 C27 N3 -0.9(5) . .
C25 N3 C27 C26 0.9(5) . .
Co1 N3 C27 C26 -174.4(3) . .
C25 N4 C28 C29 -137.0(4) . .
C26 N4 C28 C29 44.6(6) . .
C25 N4 C28 S2 41.9(4) . .
C26 N4 C28 S2 -136.5(3) . .
C31 S2 C28 C29 1.2(3) . .
C31 S2 C28 N4 -177.9(3) . .
N4 C28 C29 C30 177.9(4) . .
S2 C28 C29 C30 -1.1(5) . .
C28 C29 C30 C31 0.3(5) . .
C29 C30 C31 C31 -178.7(4) . 2_756
C29 C30 C31 S2 0.6(5) . .
C28 S2 C31 C30 -1.0(3) . .
C28 S2 C31 C31 178.4(4) . 2_756
C16 C8 C9' C14' 160.5(12) . .
C5 C8 C9' C14' 42.1(17) . .
C17 C8 C9' C14' -83.5(14) . .
C9 C8 C9' C14' 8(6) . .
C16 C8 C9' C10' -15.8(17) . .
C5 C8 C9' C10' -134.2(13) . .
C17 C8 C9' C10' 100.2(15) . .
C9 C8 C9' C10' -168(9) . .
C14' C9' C10' C11' 2(2) . .
C8 C9' C10' C11' 178.5(12) . .
C9' C10' C11' C12' -1.0(17) . .
C10' C11' C12' C13' 0.2(14) . .
C10' C11' C12' C15' 178.7(8) . .
C11' C12' C13' C14' -0.7(15) . .
C15' C12' C13' C14' -178.9(9) . .
C10' C9' C14' C13' -3(2) . .
C8 C9' C14' C13' -179.2(11) . .
C12' C13' C14' C9' 2.0(18) . .
C13' C12' C15' O3' -0.7(15) . .
C11' C12' C15' O3' -179.1(9) . .
C13' C12' C15' O4' 176.8(10) . .
C11' C12' C15' O4' -1.5(13) . .
